data_4332217
loop_
_publ_author_name
'Tretyakov, Eugene'
'Fokin, Sergei'
'Romanenko, Galina'
'Ikorskii, Vladimir'
'Vasilevsky, Sergei'
'Ovcharenko, Victor'

_publ_section_title
;
 2D and 3D Cu(hfac)2Complexes with Nitronyl Nitroxide Biradicals
;
_journal_issue 9
_journal_name_full 'Inorganic Chemistry'
_journal_page_first 3671
_journal_page_last 3678
_journal_paper_doi 10.1021/ic060132e
_journal_volume 45
_journal_year 2006
_chemical_formula_sum 'C22 H20 Cu F12 N4 O6'
_chemical_formula_weight 727.96
_chemical_name_systematic
; 
 ? 
;
_space_group_IT_number 92
_symmetry_cell_setting tetragonal
_symmetry_space_group_name_Hall 'P 4abw 2nw'
_symmetry_space_group_name_H-M 'P 41 21 2'
_atom_sites_solution_hydrogens geom
_atom_sites_solution_primary direct
_atom_sites_solution_secondary difmap
_audit_creation_method SHELXL-97
_cell_angle_alpha 90.00
_cell_angle_beta 90.00
_cell_angle_gamma 90.00
_cell_formula_units_Z 8
_cell_length_a 14.9346(7)
_cell_length_b 14.9346(7)
_cell_length_c 24.800(2)
_cell_measurement_reflns_used 6556
_cell_measurement_temperature 120(2)
_cell_measurement_theta_max 23.20
_cell_measurement_theta_min 2.53
_cell_volume 5531.4(6)
_computing_cell_refinement 'Bruker SMART'
_computing_data_collection 'Bruker SMART'
_computing_data_reduction 'Bruker SAINT'
_computing_molecular_graphics 'Bruker SHELXTL'
_computing_publication_material 'Bruker SHELXTL'
_computing_structure_refinement 'SHELXL-97 (Sheldrick, 1997)'
_computing_structure_solution 'SHELXS-97 (Sheldrick, 1990)'
_diffrn_ambient_temperature 120(2)
_diffrn_measured_fraction_theta_full 0.997
_diffrn_measured_fraction_theta_max 0.997
_diffrn_measurement_device_type 'CCD area detector'
_diffrn_measurement_method 'phi and omega scans'
_diffrn_radiation_monochromator graphite
_diffrn_radiation_source 'fine-focus sealed tube'
_diffrn_radiation_type MoK\a
_diffrn_radiation_wavelength 0.71073
_diffrn_reflns_av_R_equivalents 0.0406
_diffrn_reflns_av_sigmaI/netI 0.0243
_diffrn_reflns_limit_h_max 16
_diffrn_reflns_limit_h_min -16
_diffrn_reflns_limit_k_max 16
_diffrn_reflns_limit_k_min -16
_diffrn_reflns_limit_l_max 16
_diffrn_reflns_limit_l_min -27
_diffrn_reflns_number 24085
_diffrn_reflns_theta_full 23.27
_diffrn_reflns_theta_max 23.27
_diffrn_reflns_theta_min 1.59
_exptl_absorpt_coefficient_mu 0.916
_exptl_absorpt_correction_type none
_exptl_crystal_density_diffrn 1.748
_exptl_crystal_density_meas 0
_exptl_crystal_density_method 'not measured'
_exptl_crystal_F_000 2920
_refine_diff_density_max 0.452
_refine_diff_density_min -0.229
_refine_diff_density_rms 0.053
_refine_ls_abs_structure_details 'Flack H D (1983), Acta Cryst. A39, 876-881'
_refine_ls_abs_structure_Flack 0.011(10)
_refine_ls_extinction_method none
_refine_ls_goodness_of_fit_ref 0.976
_refine_ls_hydrogen_treatment mixed
_refine_ls_matrix_type full
_refine_ls_number_parameters 477
_refine_ls_number_reflns 3979
_refine_ls_number_restraints 0
_refine_ls_restrained_S_all 0.976
_refine_ls_R_factor_all 0.0280
_refine_ls_R_factor_gt 0.0269
_refine_ls_shift/su_max 0.012
_refine_ls_shift/su_mean 0.001
_refine_ls_structure_factor_coef Fsqd
_refine_ls_weighting_details 'calc w=1/[\s^2^(Fo^2^)+(0.0600P)^2^+0.0000P] where P=(Fo^2^+2Fc^2^)/3'
_refine_ls_weighting_scheme calc
_refine_ls_wR_factor_gt 0.0719
_refine_ls_wR_factor_ref 0.0725
_reflns_number_gt 3833
_reflns_number_total 3979
_reflns_threshold_expression >2sigma(I)
_cod_data_source_file ic060132esup1.cif
_cod_data_source_block 1R_120
_cod_depositor_comments
;
The following automatic conversions were performed:

'_symmetry_cell_setting' value 'Tetragonal' changed to 'tetragonal'
according to /home/saulius/struct/CIF-dictionaries/cif_core.dic
dictionary named 'cif_core.dic' version 2.4.2 from 2011-04-26.

Automatic conversion script
Id: cif_fix_values 1891 2012-01-12 08:04:46Z andrius 
;
_cod_original_sg_symbol_H-M P4(1)2(1)2
_cod_database_code 4332217

loop_
_symmetry_equiv_pos_as_xyz
'x, y, z'
'-x, -y, z+1/2'
'-y+1/2, x+1/2, z+1/4'
'y+1/2, -x+1/2, z+3/4'
'-x+1/2, y+1/2, -z+1/4'
'x+1/2, -y+1/2, -z+3/4'
'y, x, -z'
'-y, -x, -z+1/2'

loop_
_atom_site_label
_atom_site_type_symbol
_atom_site_fract_x
_atom_site_fract_y
_atom_site_fract_z
_atom_site_U_iso_or_equiv
_atom_site_adp_type
_atom_site_occupancy
_atom_site_symmetry_multiplicity
_atom_site_calc_flag
_atom_site_refinement_flags
Cu Cu 0.82475(2) 0.17092(2) 0.577354(11) 0.01847(11) Uani 1 1 d .
O1 O 0.92834(12) 0.09146(12) 0.57062(7) 0.0209(4) Uani 1 1 d .
C1 C 1.06632(19) 0.02426(19) 0.58937(12) 0.0256(7) Uani 1 1 d .
F1 F 1.1160(2) -0.0007(3) 0.63007(10) 0.1178(14) Uani 1 1 d .
F2 F 1.12053(17) 0.06613(18) 0.55832(15) 0.1108(13) Uani 1 1 d .
F3 F 1.04219(14) -0.04741(15) 0.56550(13) 0.0837(9) Uani 1 1 d .
C2 C 0.98835(18) 0.08387(17) 0.60592(11) 0.0216(6) Uani 1 1 d .
C3 C 0.9924(2) 0.1251(2) 0.65576(12) 0.0257(7) Uani 1 1 d .
H3A H 1.034(2) 0.1187(18) 0.6759(12) 0.017(8) Uiso 1 1 d .
C4 C 0.92439(18) 0.17934(18) 0.67490(11) 0.0227(6) Uani 1 1 d .
C5 C 0.9428(2) 0.2298(2) 0.72782(12) 0.0285(7) Uani 1 1 d .
F4 F 0.97277(14) 0.17646(14) 0.76605(7) 0.0503(6) Uani 1 1 d .
F5 F 1.00338(16) 0.29343(15) 0.71962(8) 0.0594(6) Uani 1 1 d .
F6 F 0.87031(11) 0.26951(12) 0.74693(7) 0.0377(4) Uani 1 1 d .
O2 O 0.84879(12) 0.19406(12) 0.65430(7) 0.0211(4) Uani 1 1 d .
O3 O 0.81364(12) 0.17328(11) 0.49769(7) 0.0215(4) Uani 1 1 d .
C6 C 0.7568(2) 0.1990(2) 0.41148(12) 0.0285(7) Uani 1 1 d .
F7 F 0.69145(13) 0.23843(16) 0.38522(7) 0.0541(6) Uani 1 1 d .
F8 F 0.83280(14) 0.22918(17) 0.39148(7) 0.0564(6) Uani 1 1 d .
F9 F 0.75307(18) 0.11366(14) 0.39950(8) 0.0629(7) Uani 1 1 d .
C7 C 0.75262(17) 0.21348(18) 0.47263(11) 0.0196(6) Uani 1 1 d .
C8 C 0.68460(18) 0.26593(18) 0.49355(12) 0.0215(6) Uani 1 1 d .
H8A H 0.6501(19) 0.2896(19) 0.4692(11) 0.014(7) Uiso 1 1 d .
C9 C 0.67563(18) 0.28151(17) 0.54817(11) 0.0211(6) Uani 1 1 d .
C10 C 0.5957(2) 0.3375(2) 0.56820(12) 0.0278(7) Uani 1 1 d .
F10 F 0.62234(11) 0.40978(11) 0.59475(6) 0.0286(4) Uani 1 1 d .
F11 F 0.54313(13) 0.36495(14) 0.52789(8) 0.0504(6) Uani 1 1 d .
F12 F 0.54626(12) 0.28915(13) 0.60199(9) 0.0475(5) Uani 1 1 d .
O4 O 0.72407(12) 0.25466(12) 0.58588(7) 0.0215(4) Uani 1 1 d .
O01 O 0.52131(14) 0.09223(13) 0.70751(9) 0.0361(6) Uani 1 1 d .
N1 N 0.51434(16) 0.00664(15) 0.70851(9) 0.0223(5) Uani 1 1 d .
C01 C 0.43559(18) -0.03908(18) 0.73409(11) 0.0227(6) Uani 1 1 d .
C02 C 0.35722(19) -0.0234(2) 0.69583(13) 0.0320(7) Uani 1 1 d .
H02A H 0.3393 0.0382 0.6975 0.060(11) Uiso 1 1 calc R
H02B H 0.3079 -0.0609 0.7062 0.065(12) Uiso 1 1 calc R
H02C H 0.3751 -0.0378 0.6597 0.072(13) Uiso 1 1 calc R
C03 C 0.4167(3) 0.0013(2) 0.78860(14) 0.0333(8) Uani 1 1 d .
H03A H 0.403(2) 0.064(2) 0.7834(11) 0.030(8) Uiso 1 1 d .
H03B H 0.468(2) 0.003(2) 0.8072(12) 0.029(9) Uiso 1 1 d .
H03C H 0.368(2) -0.0292(19) 0.8082(11) 0.022(7) Uiso 1 1 d .
C04 C 0.46904(18) -0.13810(18) 0.73455(10) 0.0221(6) Uani 1 1 d .
C05 C 0.5193(2) -0.1632(2) 0.78542(13) 0.0310(7) Uani 1 1 d .
H05A H 0.548(3) -0.217(3) 0.7824(16) 0.066(13) Uiso 1 1 d .
H05B H 0.479(2) -0.1702(19) 0.8145(11) 0.021(7) Uiso 1 1 d .
H05C H 0.565(2) -0.119(2) 0.7939(12) 0.031(8) Uiso 1 1 d .
C06 C 0.3985(2) -0.2070(2) 0.72212(15) 0.0316(7) Uani 1 1 d .
H06A H 0.425(2) -0.265(2) 0.7217(12) 0.028(8) Uiso 1 1 d .
H06B H 0.377(3) -0.209(2) 0.6889(16) 0.047(11) Uiso 1 1 d .
H06C H 0.356(2) -0.203(2) 0.7527(14) 0.034(8) Uiso 1 1 d .
N2 N 0.53623(15) -0.13417(14) 0.69020(9) 0.0205(5) Uani 1 1 d .
O02 O 0.56697(14) -0.20570(13) 0.66792(8) 0.0294(5) Uani 1 1 d .
C07 C 0.56471(18) -0.05127(17) 0.67988(10) 0.0195(6) Uani 1 1 d .
C08 C 0.63375(18) -0.02657(17) 0.64169(10) 0.0185(6) Uani 1 1 d .
C09 C 0.67224(18) -0.08104(18) 0.60278(10) 0.0180(6) Uani 1 1 d .
H09A H 0.6666(19) -0.142(2) 0.5951(11) 0.021(7) Uiso 1 1 d .
N3 N 0.72736(14) -0.03000(14) 0.57347(9) 0.0180(5) Uani 1 1 d .
C010 C 0.77311(19) -0.05403(19) 0.52266(11) 0.0199(6) Uani 1 1 d .
H01A H 0.8069(17) -0.0010(19) 0.5122(10) 0.011(6) Uiso 1 1 d .
H01B H 0.7289(18) -0.0629(17) 0.4962(11) 0.016(7) Uiso 1 1 d .
C011 C 0.83548(19) -0.1332(2) 0.52781(11) 0.0200(6) Uani 1 1 d .
H01C H 0.8084(18) -0.1781(19) 0.5453(11) 0.018(7) Uiso 1 1 d .
H01D H 0.884(2) -0.1204(19) 0.5484(11) 0.019(7) Uiso 1 1 d .
N4 N 0.72752(14) 0.05658(14) 0.59099(8) 0.0182(5) Uani 1 1 d .
C012 C 0.67075(18) 0.05799(19) 0.63225(10) 0.0202(6) Uani 1 1 d .
H01F H 0.658(2) 0.109(2) 0.6464(12) 0.023(8) Uiso 1 1 d .

loop_
_atom_site_aniso_label
_atom_site_aniso_U_11
_atom_site_aniso_U_22
_atom_site_aniso_U_33
_atom_site_aniso_U_23
_atom_site_aniso_U_13
_atom_site_aniso_U_12
Cu 0.01992(18) 0.01822(18) 0.01726(17) 0.00014(13) 0.00139(14) 0.00257(13)
O1 0.0205(10) 0.0199(9) 0.0223(10) -0.0016(8) 0.0012(9) 0.0014(8)
C1 0.0187(14) 0.0264(16) 0.0316(17) 0.0019(13) -0.0026(13) -0.0008(13)
F1 0.122(2) 0.167(3) 0.0649(17) -0.0418(19) -0.0363(17) 0.122(2)
F2 0.0719(18) 0.0616(16) 0.199(3) 0.0455(19) 0.093(2) 0.0320(14)
F3 0.0375(12) 0.0535(14) 0.160(3) -0.0628(16) -0.0028(15) 0.0131(10)
C2 0.0205(15) 0.0155(14) 0.0288(16) 0.0008(13) 0.0031(14) -0.0017(12)
C3 0.0212(16) 0.0293(17) 0.0265(17) 0.0011(14) -0.0072(14) 0.0013(13)
C4 0.0279(16) 0.0186(14) 0.0218(14) 0.0048(13) -0.0028(13) -0.0057(12)
C5 0.0306(17) 0.0287(16) 0.0261(16) -0.0002(14) -0.0036(14) -0.0004(14)
F4 0.0675(14) 0.0571(13) 0.0262(9) -0.0068(9) -0.0167(9) 0.0257(11)
F5 0.0626(14) 0.0677(14) 0.0480(12) -0.0240(11) 0.0091(11) -0.0383(12)
F6 0.0397(10) 0.0442(10) 0.0291(9) -0.0129(9) -0.0030(9) 0.0106(8)
O2 0.0227(10) 0.0211(10) 0.0194(9) 0.0023(8) 0.0000(8) -0.0006(8)
O3 0.0237(9) 0.0219(9) 0.0187(9) 0.0013(9) 0.0023(9) 0.0048(8)
C6 0.0300(16) 0.0309(17) 0.0245(16) 0.0009(14) 0.0022(14) 0.0037(13)
F7 0.0471(12) 0.0917(16) 0.0235(10) -0.0015(10) -0.0061(9) 0.0336(12)
F8 0.0405(12) 0.1008(18) 0.0279(10) 0.0019(11) 0.0082(9) -0.0156(12)
F9 0.118(2) 0.0380(12) 0.0323(10) -0.0137(9) -0.0042(12) -0.0016(12)
C7 0.0201(14) 0.0180(14) 0.0208(14) 0.0030(12) 0.0015(12) -0.0096(12)
C8 0.0203(14) 0.0204(13) 0.0237(15) 0.0027(12) -0.0039(14) 0.0011(12)
C9 0.0177(13) 0.0174(13) 0.0283(15) 0.0014(12) 0.0004(13) -0.0016(12)
C10 0.0279(15) 0.0273(16) 0.0282(16) -0.0042(14) -0.0008(13) 0.0008(14)
F10 0.0340(9) 0.0238(9) 0.0279(8) -0.0047(7) 0.0028(7) 0.0054(7)
F11 0.0389(11) 0.0695(14) 0.0426(11) -0.0196(10) -0.0164(9) 0.0313(10)
F12 0.0334(10) 0.0381(11) 0.0710(13) -0.0076(10) 0.0259(10) -0.0051(9)
O4 0.0198(10) 0.0193(10) 0.0254(10) 0.0008(9) 0.0010(9) 0.0018(8)
O01 0.0404(13) 0.0184(11) 0.0495(14) -0.0064(10) 0.0149(11) -0.0036(9)
N1 0.0274(13) 0.0152(12) 0.0243(12) -0.0066(10) 0.0069(11) -0.0020(10)
C01 0.0228(15) 0.0192(14) 0.0262(15) -0.0053(12) 0.0059(12) -0.0013(12)
C02 0.0236(16) 0.0347(18) 0.0378(18) 0.0032(15) 0.0013(14) 0.0056(13)
C03 0.035(2) 0.0300(19) 0.0345(19) -0.0111(16) 0.0133(17) -0.0026(15)
C04 0.0218(14) 0.0238(14) 0.0206(14) 0.0002(12) 0.0066(12) 0.0023(12)
C05 0.0290(17) 0.0365(19) 0.0274(17) 0.0027(15) 0.0046(14) 0.0002(16)
C06 0.0369(18) 0.0237(18) 0.034(2) -0.0044(15) 0.0055(17) -0.0035(14)
N2 0.0234(12) 0.0168(12) 0.0213(12) -0.0006(10) 0.0038(10) 0.0021(10)
O02 0.0370(12) 0.0188(10) 0.0324(11) -0.0003(9) 0.0104(10) 0.0060(9)
C07 0.0216(14) 0.0202(14) 0.0167(13) -0.0018(11) -0.0012(12) 0.0025(12)
C08 0.0199(14) 0.0187(14) 0.0170(13) 0.0002(12) -0.0003(11) 0.0051(11)
C09 0.0187(14) 0.0153(14) 0.0200(14) 0.0003(12) 0.0001(12) 0.0031(12)
N3 0.0198(11) 0.0146(11) 0.0195(11) -0.0005(10) 0.0026(10) 0.0033(9)
C010 0.0248(15) 0.0194(15) 0.0156(13) 0.0001(12) 0.0024(13) 0.0031(13)
C011 0.0177(14) 0.0245(15) 0.0178(14) -0.0016(13) 0.0018(13) 0.0012(12)
N4 0.0197(11) 0.0180(12) 0.0168(11) -0.0022(10) -0.0013(10) 0.0000(10)
C012 0.0185(14) 0.0219(15) 0.0202(15) -0.0038(12) 0.0010(12) 0.0017(13)

loop_
_atom_type_symbol
_atom_type_description
_atom_type_scat_dispersion_real
_atom_type_scat_dispersion_imag
_atom_type_scat_source
C C 0.0033 0.0016 'International Tables Vol C Tables 4.2.6.8 and 6.1.1.4'
H H 0.0000 0.0000 'International Tables Vol C Tables 4.2.6.8 and 6.1.1.4'
N N 0.0061 0.0033 'International Tables Vol C Tables 4.2.6.8 and 6.1.1.4'
O O 0.0106 0.0060 'International Tables Vol C Tables 4.2.6.8 and 6.1.1.4'
F F 0.0171 0.0103 'International Tables Vol C Tables 4.2.6.8 and 6.1.1.4'
Cu Cu 0.3201 1.2651 'International Tables Vol C Tables 4.2.6.8 and 6.1.1.4'

loop_
_geom_angle_atom_site_label_1
_geom_angle_atom_site_label_2
_geom_angle_atom_site_label_3
_geom_angle
_geom_angle_site_symmetry_3
O1 Cu O4 177.41(8) .
O1 Cu O2 92.57(7) .
O4 Cu O2 85.63(7) .
O1 Cu O3 89.54(7) .
O4 Cu O3 91.82(7) .
O2 Cu O3 167.45(7) .
O1 Cu N4 93.57(8) .
O4 Cu N4 88.47(7) .
O2 Cu N4 95.99(7) .
O3 Cu N4 96.22(7) .
O1 Cu O02 86.47(7) 5_656
O4 Cu O02 91.21(7) 5_656
O2 Cu O02 72.68(7) 5_656
O3 Cu O02 95.12(7) 5_656
N4 Cu O02 168.65(7) 5_656
C2 O1 Cu 123.95(16) .
F3 C1 F2 108.0(3) .
F3 C1 F1 106.2(3) .
F2 C1 F1 104.2(3) .
F3 C1 C2 113.6(2) .
F2 C1 C2 111.1(2) .
F1 C1 C2 113.1(2) .
O1 C2 C3 127.8(3) .
O1 C2 C1 114.2(2) .
C3 C2 C1 117.9(3) .
O1 C2 Cu 34.62(11) .
C3 C2 Cu 93.24(18) .
C1 C2 Cu 148.60(19) .
C4 C3 C2 122.4(3) .
C4 C3 Cu 61.00(16) .
C2 C3 Cu 61.58(16) .
O2 C4 C3 128.5(3) .
O2 C4 C5 114.9(2) .
C3 C4 C5 116.6(3) .
O2 C4 Cu 36.17(12) .
C3 C4 Cu 93.82(18) .
C5 C4 Cu 147.28(19) .
F4 C5 F5 108.2(3) .
F4 C5 F6 107.0(2) .
F5 C5 F6 107.0(2) .
F4 C5 C4 112.3(2) .
F5 C5 C4 110.0(2) .
F6 C5 C4 112.3(2) .
C4 O2 Cu 121.70(17) .
C7 O3 Cu 124.22(17) .
F7 C6 F8 107.5(2) .
F7 C6 F9 107.0(3) .
F8 C6 F9 106.5(3) .
F7 C6 C7 113.4(2) .
F8 C6 C7 111.1(2) .
F9 C6 C7 111.1(2) .
O3 C7 C8 128.2(3) .
O3 C7 C6 113.1(2) .
C8 C7 C6 118.7(3) .
O3 C7 Cu 34.67(12) .
C8 C7 Cu 93.52(18) .
C6 C7 Cu 147.64(19) .
C7 C8 C9 122.3(3) .
C7 C8 Cu 61.52(16) .
C9 C8 Cu 60.81(16) .
O4 C9 C8 128.6(3) .
O4 C9 C10 112.4(2) .
C8 C9 C10 118.9(3) .
O4 C9 Cu 34.45(12) .
C8 C9 Cu 94.31(18) .
C10 C9 Cu 146.51(19) .
F10 C10 F12 107.2(2) .
F10 C10 F11 107.4(2) .
F12 C10 F11 108.2(2) .
F10 C10 C9 111.7(2) .
F12 C10 C9 109.8(2) .
F11 C10 C9 112.4(2) .
C9 O4 Cu 124.51(17) .
O01 N1 C07 125.7(2) .
O01 N1 C01 121.7(2) .
C07 N1 C01 111.6(2) .
N1 C01 C03 110.1(2) .
N1 C01 C04 100.6(2) .
C03 C01 C04 115.6(2) .
N1 C01 C02 105.6(2) .
C03 C01 C02 110.7(3) .
C04 C01 C02 113.3(2) .
N2 C04 C06 110.3(2) .
N2 C04 C05 106.9(2) .
C06 C04 C05 110.4(3) .
N2 C04 C01 99.9(2) .
C06 C04 C01 115.0(2) .
C05 C04 C01 113.5(2) .
O02 N2 C07 125.0(2) .
O02 N2 C04 121.6(2) .
C07 N2 C04 113.1(2) .
N2 O02 Cu 146.88(17) 5_646
N2 C07 N1 108.4(2) .
N2 C07 C08 126.1(2) .
N1 C07 C08 125.3(2) .
C09 C08 C012 104.5(2) .
C09 C08 C07 126.9(2) .
C012 C08 C07 128.4(2) .
N3 C09 C08 107.4(2) .
C09 N3 N4 111.6(2) .
C09 N3 C010 127.6(2) .
N4 N3 C010 120.1(2) .
C09 N3 Cu 139.96(17) .
N4 N3 Cu 30.39(11) .
C010 N3 Cu 92.38(15) .
N3 C010 C011 113.8(2) .
C010 C011 C011 110.6(3) 7_646
C012 N4 N3 105.0(2) .
C012 N4 Cu 120.77(17) .
N3 N4 Cu 131.89(16) .
N4 C012 C08 111.5(2) .
N4 C012 Cu 38.05(12) .
C08 C012 Cu 147.32(19) .

loop_
_geom_bond_atom_site_label_1
_geom_bond_atom_site_label_2
_geom_bond_distance
_geom_bond_site_symmetry_2
Cu O1 1.9569(18) .
Cu O4 1.9672(18) .
Cu O2 1.9722(18) .
Cu O3 1.9829(18) .
Cu N4 2.267(2) .
Cu O02 2.4544(19) 5_656
O1 C2 1.258(3) .
C1 F3 1.275(4) .
C1 F2 1.280(4) .
C1 F1 1.306(4) .
C1 C2 1.522(4) .
C2 C3 1.382(4) .
C3 C4 1.383(4) .
C4 O2 1.259(3) .
C4 C5 1.538(4) .
C5 F4 1.317(3) .
C5 F5 1.328(4) .
C5 F6 1.322(4) .
O3 C7 1.256(3) .
C6 F7 1.313(3) .
C6 F8 1.318(3) .
C6 F9 1.310(4) .
C6 C7 1.533(4) .
C7 C8 1.384(4) .
C8 C9 1.381(4) .
C9 O4 1.249(3) .
C9 C10 1.540(4) .
C10 F10 1.325(3) .
C10 F12 1.330(4) .
C10 F11 1.336(3) .
O01 N1 1.283(3) .
N1 C07 1.348(4) .
N1 C01 1.501(4) .
C01 C03 1.507(4) .
C01 C04 1.561(4) .
C01 C02 1.525(4) .
C04 N2 1.490(3) .
C04 C06 1.505(4) .
C04 C05 1.515(4) .
N2 O02 1.287(3) .
N2 C07 1.334(3) .
O02 Cu 2.4544(19) 5_646
C07 C08 1.448(4) .
C08 C09 1.387(4) .
C08 C012 1.398(4) .
C09 N3 1.337(4) .
N3 N4 1.364(3) .
N3 C010 1.478(3) .
C010 C011 1.510(4) .
C011 C011 1.530(5) 7_646
N4 C012 1.329(3) .
